data_7205114
loop_
_publ_author_name
'Su, Yan-Hua'
'Luo, Feng'
'Li, Hui'
'Che, Yun-Xia'
'Zheng, Ji-Min'

_publ_section_title
;
 Rod-packing motif: a new metal--organic polymer showing unusual
 rod-packing architecture
;
_journal_issue 1
_journal_name_full CrystEngComm
_journal_page_first 44
_journal_paper_doi 10.1039/c0ce00066c
_journal_volume 13
_journal_year 2011
_chemical_formula_sum 'C16 H8 Co O8'
_chemical_formula_weight 387.15
_chemical_name_systematic
;
?
;
_space_group_IT_number 60
_symmetry_cell_setting orthorhombic
_symmetry_space_group_name_Hall '-P 2n 2ab'
_symmetry_space_group_name_H-M 'P b c n'
_atom_sites_solution_hydrogens geom
_atom_sites_solution_primary direct
_atom_sites_solution_secondary difmap
_audit_creation_method SHELXL-97
_cell_angle_alpha 90.00
_cell_angle_beta 90.00
_cell_angle_gamma 90.00
_cell_formula_units_Z 4
_cell_length_a 15.745(3)
_cell_length_b 9.1922(18)
_cell_length_c 9.4397(19)
_cell_measurement_reflns_used 11332
_cell_measurement_temperature 113(2)
_cell_measurement_theta_max 27.85
_cell_measurement_theta_min 3.35
_cell_volume 1366.2(5)
_computing_cell_refinement 'Bruker XSCANS'
_computing_data_collection 'Bruker XSCANS'
_computing_data_reduction 'Bruker SHELXTL'
_computing_molecular_graphics 'Bruker SHELXTL'
_computing_publication_material 'Bruker SHELXTL'
_computing_structure_refinement 'SHELXL-97 (Sheldrick, 1997)'
_computing_structure_solution 'SHELXS-97 (Sheldrick, 1990)'
_diffrn_ambient_temperature 113(2)
_diffrn_measured_fraction_theta_full 0.998
_diffrn_measured_fraction_theta_max 0.998
_diffrn_measurement_device_type 'Bruker P4'
_diffrn_measurement_method '\w scans'
_diffrn_radiation_monochromator graphite
_diffrn_radiation_source 'fine-focus sealed tube'
_diffrn_radiation_type MoK\a
_diffrn_radiation_wavelength 0.71073
_diffrn_reflns_av_R_equivalents 0.0859
_diffrn_reflns_av_sigmaI/netI 0.0513
_diffrn_reflns_limit_h_max 19
_diffrn_reflns_limit_h_min -20
_diffrn_reflns_limit_k_max 12
_diffrn_reflns_limit_k_min -11
_diffrn_reflns_limit_l_max 12
_diffrn_reflns_limit_l_min -8
_diffrn_reflns_number 11332
_diffrn_reflns_theta_full 27.85
_diffrn_reflns_theta_max 27.85
_diffrn_reflns_theta_min 3.35
_exptl_absorpt_coefficient_mu 1.305
_exptl_absorpt_correction_T_max 0.7802
_exptl_absorpt_correction_T_min 0.7802
_exptl_absorpt_correction_type multi-scan
_exptl_crystal_colour Purple
_exptl_crystal_density_diffrn 1.882
_exptl_crystal_density_method 'not measured'
_exptl_crystal_description Block
_exptl_crystal_F_000 780
_exptl_crystal_size_max 0.20
_exptl_crystal_size_mid 0.20
_exptl_crystal_size_min 0.20
_refine_diff_density_max 1.419
_refine_diff_density_min -0.967
_refine_diff_density_rms 0.157
_refine_ls_extinction_method none
_refine_ls_goodness_of_fit_ref 1.089
_refine_ls_hydrogen_treatment refU
_refine_ls_matrix_type full
_refine_ls_number_parameters 118
_refine_ls_number_reflns 1622
_refine_ls_number_restraints 1
_refine_ls_restrained_S_all 1.089
_refine_ls_R_factor_all 0.0565
_refine_ls_R_factor_gt 0.0502
_refine_ls_shift/su_max 0.000
_refine_ls_shift/su_mean 0.000
_refine_ls_structure_factor_coef Fsqd
_refine_ls_weighting_details 'calc w=1/[\s^2^(Fo^2^)+(0.0770P)^2^+0.0000P] where P=(Fo^2^+2Fc^2^)/3'
_refine_ls_weighting_scheme calc
_refine_ls_wR_factor_gt 0.1226
_refine_ls_wR_factor_ref 0.1276
_reflns_number_gt 1395
_reflns_number_total 1622
_reflns_threshold_expression >2sigma(I)
_cod_data_source_file C0CE00066C.TXT
_cod_data_source_block shelxl
_cod_depositor_comments
;
The following automatic conversions were performed:
'_symmetry_cell_setting' value 'Orthorhombic' changed to 'orthorhombic'
according to '/home/saulius/struct/CIF-dictionaries/cif_core.dic'
dictionary named 'cif_core.dic' version 2.4.1 from
2010-06-29.

'_exptl_absorpt_correction_type' value 'Multi-scan' changed
to 'multi-scan' according to
'/home/saulius/struct/CIF-dictionaries/cif_core.dic' dictionary named
'cif_core.dic' version 2.4.1 from
2010-06-29.

'_refine_ls_hydrogen_treatment' value 'refu' changed to
'refU' according to '/home/saulius/struct/CIF-dictionaries/cif_core.dic'
dictionary named 'cif_core.dic' version 2.4.1 from 2010-06-29.

Automatic conversion script
Id: cif_fix_enum 1555 2011-01-17 13:19:09Z saulius 
;
_cod_original_sg_symbol_H-M Pbcn
_cod_database_code 7205114

loop_
_symmetry_equiv_pos_as_xyz
'x, y, z'
'-x+1/2, -y+1/2, z+1/2'
'x+1/2, -y+1/2, -z'
'-x, y, -z+1/2'
'-x, -y, -z'
'x-1/2, y-1/2, -z-1/2'
'-x-1/2, y-1/2, z'
'x, -y, z-1/2'

loop_
_atom_site_label
_atom_site_type_symbol
_atom_site_fract_x
_atom_site_fract_y
_atom_site_fract_z
_atom_site_U_iso_or_equiv
_atom_site_adp_type
_atom_site_occupancy
_atom_site_symmetry_multiplicity
_atom_site_calc_flag
_atom_site_refinement_flags
_atom_site_disorder_assembly
_atom_site_disorder_group
C1 C 0.78017(14) 0.1111(3) 0.1695(2) 0.0125(5) Uani 1 1 d . . .
C2 C 0.83374(15) 0.1948(3) 0.0852(2) 0.0122(5) Uani 1 1 d . . .
H2 H 0.8120 0.2425 0.0062 0.015 Uiso 1 1 calc R . .
C3 C 0.91930(14) 0.2076(2) 0.1181(2) 0.0111(5) Uani 1 1 d . . .
C4 C 0.95326(14) 0.1324(3) 0.2345(2) 0.0111(5) Uani 1 1 d . . .
C5 C 0.89956(15) 0.0467(3) 0.3171(3) 0.0149(5) Uani 1 1 d . . .
H5 H 0.9217 -0.0051 0.3932 0.018 Uiso 1 1 calc R . .
C6 C 0.81304(16) 0.0377(3) 0.2870(3) 0.0155(5) Uani 1 1 d . . .
H6 H 0.7774 -0.0168 0.3449 0.019 Uiso 1 1 calc R . .
C7 C 0.97401(14) 0.3047(2) 0.0298(2) 0.0117(5) Uani 1 1 d . . .
C8 C 0.68871(14) 0.0952(2) 0.1315(2) 0.0127(5) Uani 1 1 d . . .
Co1 Co 0.5000 0.04541(5) 0.2500 0.0100(2) Uani 1 2 d S . .
H1A H 0.6158(10) 0.118(4) -0.023(4) 0.061(11) Uiso 1 1 d D . .
O1 O 0.96840(11) 0.29820(18) -0.10168(15) 0.0138(4) Uani 1 1 d . . .
O2 O 0.63619(11) 0.04284(18) 0.2136(2) 0.0160(4) Uani 1 1 d . . .
O3 O 0.67266(11) 0.1396(2) 0.00351(16) 0.0209(4) Uani 1 1 d D . .
O4 O 1.02510(10) 0.38969(18) 0.09635(15) 0.0116(4) Uani 1 1 d . . .

loop_
_atom_site_aniso_label
_atom_site_aniso_U_11
_atom_site_aniso_U_22
_atom_site_aniso_U_33
_atom_site_aniso_U_23
_atom_site_aniso_U_13
_atom_site_aniso_U_12
C1 0.0054(10) 0.0185(12) 0.0135(11) -0.0012(8) -0.0019(8) -0.0001(8)
C2 0.0082(11) 0.0166(12) 0.0117(11) 0.0001(8) -0.0010(8) 0.0021(8)
C3 0.0062(10) 0.0141(11) 0.0131(11) -0.0016(8) 0.0005(8) -0.0020(8)
C4 0.0030(11) 0.0157(12) 0.0145(11) -0.0022(8) -0.0005(8) -0.0002(9)
C5 0.0086(11) 0.0207(12) 0.0153(12) 0.0044(8) -0.0003(9) 0.0006(9)
C6 0.0072(11) 0.0217(13) 0.0175(11) 0.0026(9) 0.0015(10) -0.0023(9)
C7 0.0039(10) 0.0155(12) 0.0157(12) 0.0001(8) -0.0002(8) 0.0017(8)
C8 0.0065(10) 0.0146(11) 0.0169(11) -0.0010(9) 0.0014(8) 0.0002(8)
Co1 0.0043(3) 0.0143(3) 0.0113(3) 0.000 -0.00047(13) 0.000
O1 0.0098(9) 0.0188(9) 0.0127(9) 0.0001(6) -0.0003(6) -0.0021(6)
O2 0.0055(8) 0.0209(10) 0.0216(8) 0.0021(7) 0.0005(7) -0.0005(6)
O3 0.0056(8) 0.0378(11) 0.0193(9) 0.0044(8) -0.0028(7) -0.0023(7)
O4 0.0043(8) 0.0168(9) 0.0138(8) -0.0025(6) 0.0009(6) -0.0016(6)

loop_
_atom_type_symbol
_atom_type_description
_atom_type_scat_dispersion_real
_atom_type_scat_dispersion_imag
_atom_type_scat_source
C C 0.0033 0.0016 'International Tables Vol C Tables 4.2.6.8 and 6.1.1.4'
H H 0.0000 0.0000 'International Tables Vol C Tables 4.2.6.8 and 6.1.1.4'
O O 0.0106 0.0060 'International Tables Vol C Tables 4.2.6.8 and 6.1.1.4'
Co Co 0.3494 0.9721 'International Tables Vol C Tables 4.2.6.8 and 6.1.1.4'

loop_
_geom_angle_atom_site_label_1
_geom_angle_atom_site_label_2
_geom_angle_atom_site_label_3
_geom_angle
_geom_angle_site_symmetry_1
_geom_angle_site_symmetry_3
_geom_angle_publ_flag
C2 C1 C6 119.8(2) . . ?
C2 C1 C8 120.1(2) . . ?
C6 C1 C8 120.1(2) . . ?
C3 C2 C1 120.5(2) . . ?
C2 C3 C4 120.2(2) . . ?
C2 C3 C7 119.0(2) . . ?
C4 C3 C7 120.7(2) . . ?
C5 C4 C3 119.0(2) . . ?
C5 C4 C4 119.1(2) . 4_755 ?
C3 C4 C4 121.7(2) . 4_755 ?
C4 C5 C6 120.9(2) . . ?
C5 C6 C1 119.6(2) . . ?
O1 C7 O4 124.1(2) . . ?
O1 C7 C3 119.1(2) . . ?
O4 C7 C3 116.81(19) . . ?
O2 C8 O3 125.2(2) . . ?
O2 C8 C1 122.4(2) . . ?
O3 C8 C1 112.36(19) . . ?
O1 Co1 O1 91.89(9) 2_655 3_455 ?
O1 Co1 O4 176.85(6) 2_655 7_755 ?
O1 Co1 O4 87.74(7) 3_455 7_755 ?
O1 Co1 O4 87.74(7) 2_655 6_556 ?
O1 Co1 O4 176.85(6) 3_455 6_556 ?
O4 Co1 O4 92.81(9) 7_755 6_556 ?
O1 Co1 O2 82.93(7) 2_655 . ?
O1 Co1 O2 97.94(7) 3_455 . ?
O4 Co1 O2 94.02(7) 7_755 . ?
O4 Co1 O2 85.12(6) 6_556 . ?
O1 Co1 O2 97.94(7) 2_655 4_655 ?
O1 Co1 O2 82.93(7) 3_455 4_655 ?
O4 Co1 O2 85.12(6) 7_755 4_655 ?
O4 Co1 O2 94.02(7) 6_556 4_655 ?
O2 Co1 O2 178.76(9) . 4_655 ?
C7 O1 Co1 128.62(15) . 2_654 ?
C8 O2 Co1 139.32(17) . . ?
C7 O4 Co1 129.90(15) . 6_666 ?

loop_
_geom_bond_atom_site_label_1
_geom_bond_atom_site_label_2
_geom_bond_distance
_geom_bond_site_symmetry_2
_geom_bond_publ_flag
C1 C2 1.392(3) . ?
C1 C6 1.398(3) . ?
C1 C8 1.491(3) . ?
C2 C3 1.388(3) . ?
C3 C4 1.404(3) . ?
C3 C7 1.495(3) . ?
C4 C5 1.393(3) . ?
C4 C4 1.501(4) 4_755 ?
C5 C6 1.394(3) . ?
C7 O1 1.246(3) . ?
C7 O4 1.285(3) . ?
C8 O2 1.231(3) . ?
C8 O3 1.300(3) . ?
Co1 O1 2.0675(16) 2_655 ?
Co1 O1 2.0675(16) 3_455 ?
Co1 O4 2.0757(15) 7_755 ?
Co1 O4 2.0757(15) 6_556 ?
Co1 O2 2.1717(18) . ?
Co1 O2 2.1717(18) 4_655 ?
O1 Co1 2.0675(16) 2_654 ?
O4 Co1 2.0757(15) 6_666 ?

loop_
_geom_torsion_atom_site_label_1
_geom_torsion_atom_site_label_2
_geom_torsion_atom_site_label_3
_geom_torsion_atom_site_label_4
_geom_torsion
_geom_torsion_site_symmetry_1
_geom_torsion_site_symmetry_2
_geom_torsion_site_symmetry_3
_geom_torsion_site_symmetry_4
_geom_torsion_publ_flag
C6 C1 C2 C3 -0.9(3) . . . . ?
C8 C1 C2 C3 -178.6(2) . . . . ?
C1 C2 C3 C4 2.0(3) . . . . ?
C1 C2 C3 C7 -176.8(2) . . . . ?
C2 C3 C4 C5 -0.9(3) . . . . ?
C7 C3 C4 C5 177.9(2) . . . . ?
C2 C3 C4 C4 174.22(19) . . . 4_755 ?
C7 C3 C4 C4 -7.0(3) . . . 4_755 ?
C3 C4 C5 C6 -1.3(3) . . . . ?
C4 C4 C5 C6 -176.6(2) 4_755 . . . ?
C4 C5 C6 C1 2.4(4) . . . . ?
C2 C1 C6 C5 -1.3(4) . . . . ?
C8 C1 C6 C5 176.4(2) . . . . ?
C2 C3 C7 O1 -45.9(3) . . . . ?
C4 C3 C7 O1 135.4(2) . . . . ?
C2 C3 C7 O4 134.8(2) . . . . ?
C4 C3 C7 O4 -44.0(3) . . . . ?
C2 C1 C8 O2 -167.9(2) . . . . ?
C6 C1 C8 O2 14.3(3) . . . . ?
C2 C1 C8 O3 13.5(3) . . . . ?
C6 C1 C8 O3 -164.3(2) . . . . ?
O4 C7 O1 Co1 -23.8(3) . . . 2_654 ?
C3 C7 O1 Co1 156.96(16) . . . 2_654 ?
O3 C8 O2 Co1 -24.1(4) . . . . ?
C1 C8 O2 Co1 157.45(18) . . . . ?
O1 Co1 O2 C8 -97.6(2) 2_655 . . . ?
O1 Co1 O2 C8 -6.7(3) 3_455 . . . ?
O4 Co1 O2 C8 81.6(2) 7_755 . . . ?
O4 Co1 O2 C8 174.0(3) 6_556 . . . ?
O2 Co1 O2 C8 127.8(2) 4_655 . . . ?
O1 C7 O4 Co1 124.1(2) . . . 6_666 ?
C3 C7 O4 Co1 -56.6(3) . . . 6_666 ?
